data_4036889
loop_
_publ_author_name
'Arii, Hidekazu'
'Yano, Yuto'
'Nakabayashi, Kenichi'
'Yamaguchi, Syuhei'
'Yamamura, Masaki'
'Mochida, Kunio'
'Kawashima, Takayuki'

_publ_section_title
;
 Regioselective and Stereospecific Dehydrogenative Annulation Utilizing
 Silylium Ion-Activated Alkenes.
;
_journal_issue 15
_journal_name_full 'The Journal of organic chemistry'
_journal_page_first 6314
_journal_page_last 6319
_journal_paper_doi 10.1021/acs.joc.6b00793
_journal_volume 81
_journal_year 2016
_chemical_absolute_configuration unk
_chemical_formula_sum 'C24 H36 Si'
_chemical_formula_weight 352.61
_space_group_IT_number 4
_space_group_name_Hall 'P 2yb'
_space_group_name_H-M_alt 'P 1 21 1'
_symmetry_cell_setting monoclinic
_symmetry_Int_Tables_number 4
_symmetry_space_group_name_Hall 'P 2yb'
_symmetry_space_group_name_H-M 'P 1 21 1'
_atom_sites_solution_hydrogens geom
_audit_creation_date 2015-11-02T10:07:43-00:00
_audit_creation_method 'WinGX routine CIF_UPDATE'
_cell_angle_alpha 90
_cell_angle_beta 97.437(5)
_cell_angle_gamma 90
_cell_formula_units_Z 4
_cell_length_a 8.106(3)
_cell_length_b 15.762(6)
_cell_length_c 16.823(7)
_cell_measurement_reflns_used 8673
_cell_measurement_temperature 100(2)
_cell_measurement_theta_max 31.2869
_cell_measurement_theta_min 2.4419
_cell_volume 2131.3(14)
_computing_structure_refinement 'SHELXL-2014/7 (Sheldrick, 2014)'
_diffrn_ambient_temperature 100(2)
_diffrn_detector_area_resol_mean 14.222
_diffrn_measured_fraction_theta_full 0.998
_diffrn_measured_fraction_theta_max 0.996
_diffrn_measurement_device_type 'Rgaku Saturn724'
_diffrn_measurement_method \w
_diffrn_radiation_type MoK\a
_diffrn_radiation_wavelength 0.71075
_diffrn_reflns_av_R_equivalents 0.0662
_diffrn_reflns_av_unetI/netI 0.0692
_diffrn_reflns_Laue_measured_fraction_full 0.998
_diffrn_reflns_Laue_measured_fraction_max 0.996
_diffrn_reflns_limit_h_max 10
_diffrn_reflns_limit_h_min -10
_diffrn_reflns_limit_k_max 20
_diffrn_reflns_limit_k_min -20
_diffrn_reflns_limit_l_max 21
_diffrn_reflns_limit_l_min -21
_diffrn_reflns_number 32037
_diffrn_reflns_point_group_measured_fraction_full 0.99
_diffrn_reflns_point_group_measured_fraction_max 0.98
_diffrn_reflns_theta_full 25.242
_diffrn_reflns_theta_max 27.5
_diffrn_reflns_theta_min 1.778
_exptl_absorpt_coefficient_mu 0.114
_exptl_absorpt_correction_type none
_exptl_crystal_colour colorless
_exptl_crystal_density_diffrn 1.099
_exptl_crystal_description needle
_exptl_crystal_F_000 776
_exptl_crystal_size_max 0.3
_exptl_crystal_size_mid 0.1
_exptl_crystal_size_min 0.05
_refine_diff_density_max 0.4
_refine_diff_density_min -0.288
_refine_diff_density_rms 0.071
_refine_ls_abs_structure_details
;
 Flack x determined using 2981 quotients [(I+)-(I-)]/[(I+)+(I-)]
 (Parsons, Flack and Wagner, Acta Cryst. B69 (2013) 249-259).
;
_refine_ls_abs_structure_Flack 0.44(5)
_refine_ls_extinction_method none
_refine_ls_goodness_of_fit_ref 1.003
_refine_ls_hydrogen_treatment constr
_refine_ls_matrix_type full
_refine_ls_number_parameters 451
_refine_ls_number_reflns 9599
_refine_ls_number_restraints 1
_refine_ls_restrained_S_all 1.003
_refine_ls_R_factor_all 0.0653
_refine_ls_R_factor_gt 0.0507
_refine_ls_shift/su_max 0
_refine_ls_shift/su_mean 0
_refine_ls_structure_factor_coef Fsqd
_refine_ls_weighting_details 'w=1/[\s^2^(Fo^2^)+(0.0733P)^2^] where P=(Fo^2^+2Fc^2^)/3'
_refine_ls_weighting_scheme calc
_refine_ls_wR_factor_gt 0.1137
_refine_ls_wR_factor_ref 0.1252
_reflns_Friedel_coverage 0.897
_reflns_Friedel_fraction_full 0.982
_reflns_Friedel_fraction_max 0.962
_reflns_number_gt 7941
_reflns_number_total 9599
_reflns_threshold_expression 'I > 2\s(I)'
_cod_data_source_file jo6b00793_si_002.cif
_cod_data_source_block shelxl
_cod_depositor_comments
;

2020-08-12
Z value and formula fixed to values more according to usual
chemical conventions.                 miguel
;
_cod_original_formula_sum 'C48 H72 Si2'
_cod_original_formula_weight 705.23
_cod_original_formula_units_Z 2
_cod_original_cell_volume 2131.5(14)
_cod_original_sg_symbol_H-M 'P 21'
_cod_database_code 4036889
_shelx_estimated_absorpt_t_min 0.967
_shelx_estimated_absorpt_t_max 0.994

loop_
_symmetry_equiv_pos_as_xyz
'x, y, z'
'-x, y+1/2, -z'

loop_
_atom_site_label
_atom_site_type_symbol
_atom_site_fract_x
_atom_site_fract_y
_atom_site_fract_z
_atom_site_U_iso_or_equiv
_atom_site_adp_type
_atom_site_occupancy
_atom_site_site_symmetry_order
_atom_site_calc_flag
_atom_site_refinement_flags_posn
_atom_site_refinement_flags_adp
Si1 Si 1.33825(11) 0.97869(5) 0.17926(5) 0.0159(2) Uani 1 1 d . .
Si2 Si 0.89674(11) 0.45255(6) 0.21585(5) 0.0168(2) Uani 1 1 d . .
C1 C 1.4743(4) 0.8876(2) 0.1572(2) 0.0176(7) Uani 1 1 d . .
C2 C 1.4623(4) 0.8563(2) 0.0790(2) 0.0188(7) Uani 1 1 d . .
H2 H 1.3793 0.8789 0.0397 0.023 Uiso 1 1 calc R U
C3 C 1.5683(4) 0.7926(2) 0.0562(2) 0.0230(8) Uani 1 1 d . .
H3 H 1.5554 0.7718 0.0027 0.028 Uiso 1 1 calc R U
C4 C 1.6905(4) 0.7609(2) 0.1123(2) 0.0228(8) Uani 1 1 d . .
H4 H 1.7619 0.7177 0.097 0.027 Uiso 1 1 calc R U
C5 C 1.7132(4) 0.7906(2) 0.1922(2) 0.0197(7) Uani 1 1 d . .
C6 C 1.8448(4) 0.7592(2) 0.2485(2) 0.0230(8) Uani 1 1 d . .
H6 H 1.9182 0.7174 0.2325 0.028 Uiso 1 1 calc R U
C7 C 1.8666(4) 0.7886(2) 0.3252(2) 0.0237(8) Uani 1 1 d . .
H7 H 1.9568 0.7685 0.362 0.028 Uiso 1 1 calc R U
C8 C 1.7548(4) 0.8489(2) 0.3499(2) 0.0220(8) Uani 1 1 d . .
H8 H 1.7718 0.8687 0.4037 0.026 Uiso 1 1 calc R U
C9 C 1.6221(4) 0.8801(2) 0.2989(2) 0.0165(7) Uani 1 1 d . .
C10 C 1.6012(4) 0.8537(2) 0.2166(2) 0.0153(7) Uani 1 1 d . .
C11 C 1.4984(4) 0.9375(2) 0.33425(19) 0.0176(7) Uani 1 1 d . .
H11 H 1.5594 0.9611 0.3849 0.021 Uiso 1 1 calc R U
C12 C 1.4383(4) 1.0156(2) 0.2814(2) 0.0177(7) Uani 1 1 d . .
H12 H 1.3519 1.0461 0.3079 0.021 Uiso 1 1 calc R U
C13 C 1.3544(4) 0.8836(2) 0.3598(2) 0.0186(7) Uani 1 1 d . .
H13A H 1.2553 0.92 0.3609 0.022 Uiso 1 1 calc R U
H13B H 1.3252 0.8382 0.3198 0.022 Uiso 1 1 calc R U
C14 C 1.4017(5) 0.8434(2) 0.4428(2) 0.0258(8) Uani 1 1 d . .
H14A H 1.4975 0.8049 0.4405 0.031 Uiso 1 1 calc R U
H14B H 1.4377 0.8888 0.4818 0.031 Uiso 1 1 calc R U
C15 C 1.2613(5) 0.7939(3) 0.4723(2) 0.0327(9) Uani 1 1 d . .
H15A H 1.2995 0.7701 0.5253 0.049 Uiso 1 1 calc R U
H15B H 1.1668 0.8319 0.4761 0.049 Uiso 1 1 calc R U
H15C H 1.2267 0.7479 0.4347 0.049 Uiso 1 1 calc R U
C16 C 1.5818(4) 1.0780(2) 0.2738(2) 0.0194(7) Uani 1 1 d . .
H16A H 1.6572 1.0516 0.2391 0.023 Uiso 1 1 calc R U
H16B H 1.5344 1.1295 0.2461 0.023 Uiso 1 1 calc R U
C17 C 1.6864(4) 1.1054(2) 0.3524(2) 0.0211(8) Uani 1 1 d . .
H17A H 1.6116 1.1233 0.3914 0.025 Uiso 1 1 calc R U
H17B H 1.7529 1.0566 0.3757 0.025 Uiso 1 1 calc R U
C18 C 1.8026(5) 1.1785(2) 0.3382(2) 0.0253(8) Uani 1 1 d . .
H18A H 1.8677 1.1947 0.3891 0.038 Uiso 1 1 calc R U
H18B H 1.878 1.1605 0.3003 0.038 Uiso 1 1 calc R U
H18C H 1.7367 1.2271 0.316 0.038 Uiso 1 1 calc R U
C19 C 1.1170(4) 0.9395(2) 0.1798(2) 0.0204(7) Uani 1 1 d . .
H19 H 1.1258 0.8847 0.21 0.025 Uiso 1 1 calc R U
C20 C 1.0303(4) 0.9184(3) 0.0950(2) 0.0287(9) Uani 1 1 d . .
H20A H 1.1025 0.8816 0.0676 0.043 Uiso 1 1 calc R U
H20B H 0.925 0.8892 0.0991 0.043 Uiso 1 1 calc R U
H20C H 1.0083 0.971 0.0644 0.043 Uiso 1 1 calc R U
C21 C 1.0037(4) 0.9973(2) 0.2229(2) 0.0265(8) Uani 1 1 d . .
H21A H 1.059 1.0107 0.2767 0.04 Uiso 1 1 calc R U
H21B H 0.9817 1.05 0.1923 0.04 Uiso 1 1 calc R U
H21C H 0.8985 0.9681 0.227 0.04 Uiso 1 1 calc R U
C22 C 1.3425(4) 1.0588(2) 0.0948(2) 0.0189(7) Uani 1 1 d . .
H22 H 1.2844 1.0301 0.046 0.023 Uiso 1 1 calc R U
C23 C 1.5163(4) 1.0825(2) 0.0727(2) 0.0251(8) Uani 1 1 d . .
H23A H 1.5801 1.0306 0.0667 0.038 Uiso 1 1 calc R U
H23B H 1.5035 1.1142 0.0222 0.038 Uiso 1 1 calc R U
H23C H 1.5752 1.1176 0.1153 0.038 Uiso 1 1 calc R U
C24 C 1.2403(5) 1.1395(2) 0.1046(3) 0.0317(9) Uani 1 1 d . .
H24A H 1.1307 1.1237 0.1185 0.048 Uiso 1 1 calc R U
H24B H 1.2984 1.1748 0.1473 0.048 Uiso 1 1 calc R U
H24C H 1.2266 1.1714 0.0541 0.048 Uiso 1 1 calc R U
C25 C 1.0379(4) 0.5460(2) 0.2052(2) 0.0172(7) Uani 1 1 d . .
C26 C 1.0363(5) 0.5852(2) 0.1312(2) 0.0234(8) Uani 1 1 d . .
H26 H 0.9539 0.5689 0.0885 0.028 Uiso 1 1 calc R U
C27 C 1.1528(5) 0.6482(2) 0.1170(2) 0.0261(8) Uani 1 1 d . .
H27 H 1.144 0.6763 0.0667 0.031 Uiso 1 1 calc R U
C28 C 1.2787(5) 0.6687(2) 0.1763(2) 0.0285(9) Uani 1 1 d . .
H28 H 1.3591 0.7097 0.166 0.034 Uiso 1 1 calc R U
C29 C 1.2909(4) 0.6300(2) 0.2524(2) 0.0222(8) Uani 1 1 d . .
C30 C 1.4267(4) 0.6485(2) 0.3130(2) 0.0270(8) Uani 1 1 d . .
H30 H 1.5099 0.6876 0.3019 0.032 Uiso 1 1 calc R U
C31 C 1.4382(4) 0.6110(2) 0.3861(2) 0.0277(9) Uani 1 1 d . .
H31 H 1.5318 0.6217 0.4249 0.033 Uiso 1 1 calc R U
C32 C 1.3111(4) 0.5561(2) 0.4044(2) 0.0219(8) Uani 1 1 d . .
H32 H 1.3194 0.5318 0.4564 0.026 Uiso 1 1 calc R U
C33 C 1.1752(4) 0.5365(2) 0.3493(2) 0.0175(7) Uani 1 1 d . .
C34 C 1.1650(4) 0.5703(2) 0.2690(2) 0.0183(7) Uani 1 1 d . .
C35 C 1.0321(4) 0.4858(2) 0.37539(19) 0.0176(7) Uani 1 1 d . .
H35 H 1.073 0.4612 0.4291 0.021 Uiso 1 1 calc R U
C36 C 0.9784(4) 0.4097(2) 0.3186(2) 0.0167(7) Uani 1 1 d . .
H36 H 0.8851 0.3795 0.3401 0.02 Uiso 1 1 calc R U
C37 C 0.8865(4) 0.5462(2) 0.3873(2) 0.0195(7) Uani 1 1 d . .
H37A H 0.8688 0.5859 0.3414 0.023 Uiso 1 1 calc R U
H37B H 0.7837 0.5123 0.3873 0.023 Uiso 1 1 calc R U
C38 C 0.9153(4) 0.5978(2) 0.4652(2) 0.0203(7) Uani 1 1 d . .
H38A H 1.0316 0.6184 0.4733 0.024 Uiso 1 1 calc R U
H38B H 0.8412 0.648 0.4603 0.024 Uiso 1 1 calc R U
C39 C 0.8821(4) 0.5460(2) 0.5380(2) 0.0268(8) Uani 1 1 d . .
H39A H 0.9019 0.5813 0.5863 0.04 Uiso 1 1 calc R U
H39B H 0.7663 0.5265 0.5308 0.04 Uiso 1 1 calc R U
H39C H 0.9567 0.4968 0.5438 0.04 Uiso 1 1 calc R U
C40 C 1.1237(4) 0.3457(2) 0.3168(2) 0.0173(7) Uani 1 1 d . .
H40A H 1.0826 0.2975 0.2821 0.021 Uiso 1 1 calc R U
H40B H 1.2126 0.374 0.2914 0.021 Uiso 1 1 calc R U
C41 C 1.2002(4) 0.3105(2) 0.3974(2) 0.0206(7) Uani 1 1 d . .
H41A H 1.1112 0.2873 0.4262 0.025 Uiso 1 1 calc R U
H41B H 1.256 0.3569 0.4302 0.025 Uiso 1 1 calc R U
C42 C 1.3263(5) 0.2408(2) 0.3870(2) 0.0285(9) Uani 1 1 d . .
H42A H 1.3734 0.2194 0.4397 0.043 Uiso 1 1 calc R U
H42B H 1.2709 0.1944 0.3552 0.043 Uiso 1 1 calc R U
H42C H 1.4155 0.264 0.3593 0.043 Uiso 1 1 calc R U
C43 C 0.9206(4) 0.3800(2) 0.1272(2) 0.0207(7) Uani 1 1 d . .
H43 H 0.8688 0.4119 0.079 0.025 Uiso 1 1 calc R U
C44 C 0.8217(5) 0.2967(2) 0.1261(2) 0.0292(9) Uani 1 1 d . .
H44A H 0.7077 0.3088 0.1362 0.044 Uiso 1 1 calc R U
H44B H 0.8193 0.2695 0.0736 0.044 Uiso 1 1 calc R U
H44C H 0.875 0.2586 0.1678 0.044 Uiso 1 1 calc R U
C45 C 1.0999(4) 0.3628(2) 0.1114(2) 0.0257(8) Uani 1 1 d . .
H45A H 1.161 0.4166 0.1123 0.039 Uiso 1 1 calc R U
H45B H 1.1545 0.3251 0.1531 0.039 Uiso 1 1 calc R U
H45C H 1.0988 0.336 0.0588 0.039 Uiso 1 1 calc R U
C46 C 0.6694(4) 0.4862(2) 0.2101(2) 0.0194(7) Uani 1 1 d . .
H46 H 0.6693 0.5407 0.2405 0.023 Uiso 1 1 calc R U
C47 C 0.5884(4) 0.5060(3) 0.1239(2) 0.0285(9) Uani 1 1 d . .
H47A H 0.6596 0.5451 0.0985 0.043 Uiso 1 1 calc R U
H47B H 0.5749 0.4532 0.0929 0.043 Uiso 1 1 calc R U
H47C H 0.4792 0.5321 0.1256 0.043 Uiso 1 1 calc R U
C48 C 0.5583(4) 0.4249(2) 0.2501(2) 0.0270(8) Uani 1 1 d . .
H48A H 0.61 0.4125 0.3048 0.041 Uiso 1 1 calc R U
H48B H 0.4491 0.451 0.2519 0.041 Uiso 1 1 calc R U
H48C H 0.5447 0.3722 0.2192 0.041 Uiso 1 1 calc R U

loop_
_atom_site_aniso_label
_atom_site_aniso_U_11
_atom_site_aniso_U_22
_atom_site_aniso_U_33
_atom_site_aniso_U_23
_atom_site_aniso_U_13
_atom_site_aniso_U_12
Si1 0.0171(4) 0.0134(4) 0.0172(4) 0.0000(4) 0.0029(3) 0.0006(4)
Si2 0.0184(5) 0.0151(4) 0.0169(4) -0.0001(4) 0.0025(4) 0.0008(4)
C1 0.0176(16) 0.0134(15) 0.0226(18) 0.0014(14) 0.0058(14) -0.0048(13)
C2 0.0204(17) 0.0175(16) 0.0184(17) -0.0016(13) 0.0020(14) -0.0003(14)
C3 0.0303(19) 0.0176(17) 0.0224(18) -0.0047(14) 0.0087(15) -0.0018(15)
C4 0.0266(19) 0.0156(16) 0.029(2) -0.0031(14) 0.0133(16) 0.0024(14)
C5 0.0187(17) 0.0135(16) 0.0282(19) 0.0019(14) 0.0077(15) -0.0027(13)
C6 0.0193(18) 0.0183(17) 0.033(2) 0.0046(15) 0.0088(16) 0.0047(14)
C7 0.0173(17) 0.0256(19) 0.028(2) 0.0070(16) 0.0006(15) 0.0046(15)
C8 0.0210(18) 0.0255(18) 0.0191(18) 0.0036(15) 0.0011(15) -0.0028(15)
C9 0.0145(15) 0.0122(15) 0.0233(18) 0.0029(14) 0.0049(14) -0.0029(13)
C10 0.0166(16) 0.0110(15) 0.0186(17) 0.0000(13) 0.0039(13) -0.0034(13)
C11 0.0209(17) 0.0164(17) 0.0149(16) 0.0000(13) 0.0007(13) -0.0022(14)
C12 0.0186(17) 0.0166(15) 0.0179(17) 0.0012(13) 0.0029(13) 0.0001(14)
C13 0.0193(17) 0.0188(16) 0.0183(17) -0.0010(14) 0.0044(14) 0.0007(14)
C14 0.0254(19) 0.028(2) 0.0235(19) 0.0085(16) 0.0025(16) -0.0026(16)
C15 0.028(2) 0.039(2) 0.031(2) 0.0151(19) 0.0032(16) -0.0008(18)
C16 0.0213(17) 0.0137(16) 0.0236(19) -0.0014(14) 0.0047(15) -0.0027(14)
C17 0.0218(18) 0.0203(18) 0.0214(19) -0.0016(14) 0.0038(14) 0.0003(14)
C18 0.030(2) 0.0212(18) 0.025(2) -0.0018(15) 0.0028(16) -0.0042(16)
C19 0.0220(17) 0.0223(18) 0.0174(16) 0.0006(14) 0.0040(14) -0.0023(15)
C20 0.0239(19) 0.040(2) 0.0224(19) -0.0017(17) 0.0020(15) -0.0099(17)
C21 0.0163(17) 0.033(2) 0.030(2) -0.0004(17) 0.0043(15) 0.0024(15)
C22 0.0222(17) 0.0180(17) 0.0169(17) 0.0017(14) 0.0037(14) 0.0005(14)
C23 0.029(2) 0.0218(18) 0.025(2) 0.0014(15) 0.0059(16) -0.0053(16)
C24 0.041(2) 0.0227(19) 0.033(2) 0.0068(17) 0.0099(18) 0.0058(17)
C25 0.0195(16) 0.0132(15) 0.0198(17) 0.0002(13) 0.0059(14) 0.0013(13)
C26 0.0267(19) 0.0197(17) 0.0237(19) -0.0005(15) 0.0031(15) 0.0060(15)
C27 0.034(2) 0.0169(18) 0.031(2) 0.0075(15) 0.0159(17) 0.0048(16)
C28 0.030(2) 0.0176(17) 0.041(2) 0.0027(16) 0.0171(18) -0.0033(16)
C29 0.0222(18) 0.0146(16) 0.032(2) -0.0004(15) 0.0109(16) 0.0019(14)
C30 0.0211(18) 0.0198(18) 0.042(2) -0.0085(17) 0.0103(17) -0.0055(15)
C31 0.0183(18) 0.0269(19) 0.037(2) -0.0095(17) 0.0001(16) -0.0017(15)
C32 0.0210(17) 0.0199(17) 0.0244(19) -0.0049(15) 0.0009(15) 0.0003(14)
C33 0.0202(17) 0.0127(15) 0.0198(17) -0.0023(13) 0.0037(14) 0.0014(13)
C34 0.0167(16) 0.0150(16) 0.0242(18) -0.0016(14) 0.0067(14) 0.0022(13)
C35 0.0185(16) 0.0161(15) 0.0174(16) 0.0015(14) -0.0002(13) 0.0006(14)
C36 0.0172(16) 0.0142(16) 0.0192(17) 0.0009(13) 0.0036(13) -0.0019(13)
C37 0.0188(17) 0.0196(17) 0.0204(18) -0.0009(14) 0.0035(14) -0.0040(14)
C38 0.0214(17) 0.0183(16) 0.0217(18) -0.0026(14) 0.0049(14) -0.0013(14)
C39 0.0290(19) 0.031(2) 0.0209(19) -0.0007(16) 0.0063(15) 0.0010(16)
C40 0.0209(17) 0.0126(16) 0.0183(18) 0.0017(13) 0.0023(14) -0.0005(13)
C41 0.0206(17) 0.0178(17) 0.0228(18) 0.0006(14) 0.0000(14) -0.0001(14)
C42 0.029(2) 0.0224(19) 0.033(2) 0.0022(16) -0.0016(17) 0.0047(16)
C43 0.0245(18) 0.0176(17) 0.0195(18) -0.0004(14) 0.0007(15) 0.0012(15)
C44 0.038(2) 0.0214(19) 0.027(2) -0.0070(16) -0.0005(17) -0.0023(17)
C45 0.033(2) 0.0245(19) 0.0196(19) 0.0002(15) 0.0047(16) 0.0090(16)
C46 0.0172(16) 0.0200(16) 0.0210(17) -0.0021(15) 0.0021(13) 0.0024(14)
C47 0.0239(19) 0.036(2) 0.0240(19) -0.0029(17) -0.0008(15) 0.0105(17)
C48 0.0208(18) 0.030(2) 0.031(2) -0.0003(17) 0.0051(16) -0.0018(16)

loop_
_atom_type_symbol
_atom_type_description
_atom_type_scat_dispersion_real
_atom_type_scat_dispersion_imag
_atom_type_scat_source
C C 0.0033 0.0016 'International Tables Vol C Tables 4.2.6.8 and 6.1.1.4'
H H 0 0 'International Tables Vol C Tables 4.2.6.8 and 6.1.1.4'
Si Si 0.0817 0.0704 'International Tables Vol C Tables 4.2.6.8 and 6.1.1.4'

loop_
_geom_angle_atom_site_label_1
_geom_angle_atom_site_label_2
_geom_angle_atom_site_label_3
_geom_angle
C1 Si1 C12 102.78(15)
C1 Si1 C19 109.38(15)
C12 Si1 C19 112.93(15)
C1 Si1 C22 106.94(15)
C12 Si1 C22 115.22(15)
C19 Si1 C22 109.13(15)
C25 Si2 C36 102.73(15)
C25 Si2 C46 111.80(16)
C36 Si2 C46 111.52(15)
C25 Si2 C43 105.61(15)
C36 Si2 C43 116.15(15)
C46 Si2 C43 108.78(15)
C2 C1 C10 118.6(3)
C2 C1 Si1 119.1(3)
C10 C1 Si1 122.1(3)
C1 C2 C3 122.6(3)
C4 C3 C2 119.0(3)
C3 C4 C5 121.8(3)
C4 C5 C6 120.9(3)
C4 C5 C10 119.3(3)
C6 C5 C10 119.8(3)
C7 C6 C5 120.5(3)
C6 C7 C8 119.9(3)
C9 C8 C7 122.3(3)
C8 C9 C10 118.9(3)
C8 C9 C11 117.9(3)
C10 C9 C11 123.1(3)
C9 C10 C5 118.3(3)
C9 C10 C1 123.1(3)
C5 C10 C1 118.6(3)
C9 C11 C13 109.8(3)
C9 C11 C12 114.7(3)
C13 C11 C12 113.6(3)
C16 C12 C11 111.5(3)
C16 C12 Si1 111.1(2)
C11 C12 Si1 109.9(2)
C14 C13 C11 111.7(3)
C15 C14 C13 113.6(3)
C17 C16 C12 116.5(3)
C18 C17 C16 111.1(3)
C21 C19 C20 109.5(3)
C21 C19 Si1 115.5(2)
C20 C19 Si1 112.6(2)
C24 C22 C23 110.2(3)
C24 C22 Si1 114.0(2)
C23 C22 Si1 116.3(2)
C26 C25 C34 118.2(3)
C26 C25 Si2 119.8(3)
C34 C25 Si2 121.3(3)
C25 C26 C27 122.4(4)
C28 C27 C26 119.6(4)
C27 C28 C29 121.2(3)
C28 C29 C30 121.0(3)
C28 C29 C34 119.3(3)
C30 C29 C34 119.7(3)
C31 C30 C29 120.9(3)
C30 C31 C32 119.9(3)
C33 C32 C31 122.2(3)
C32 C33 C34 119.3(3)
C32 C33 C35 119.8(3)
C34 C33 C35 120.7(3)
C25 C34 C33 123.2(3)
C25 C34 C29 119.0(3)
C33 C34 C29 117.7(3)
C33 C35 C37 109.7(3)
C33 C35 C36 113.0(3)
C37 C35 C36 113.2(3)
C40 C36 C35 111.0(3)
C40 C36 Si2 113.0(2)
C35 C36 Si2 108.8(2)
C38 C37 C35 113.7(3)
C39 C38 C37 112.2(3)
C41 C40 C36 116.3(3)
C40 C41 C42 111.3(3)
C45 C43 C44 110.6(3)
C45 C43 Si2 115.7(2)
C44 C43 Si2 114.5(2)
C48 C46 C47 109.6(3)
C48 C46 Si2 114.9(2)
C47 C46 Si2 113.2(2)

loop_
_geom_bond_atom_site_label_1
_geom_bond_atom_site_label_2
_geom_bond_distance
Si1 C1 1.876(4)
Si1 C12 1.894(3)
Si1 C19 1.898(4)
Si1 C22 1.905(3)
Si2 C25 1.889(3)
Si2 C36 1.893(3)
Si2 C46 1.908(3)
Si2 C43 1.910(4)
C1 C2 1.396(5)
C1 C10 1.442(5)
C2 C3 1.407(5)
C3 C4 1.371(5)
C4 C5 1.414(5)
C5 C6 1.421(5)
C5 C10 1.441(5)
C6 C7 1.359(5)
C7 C8 1.414(5)
C8 C9 1.377(5)
C9 C10 1.435(5)
C9 C11 1.528(4)
C11 C13 1.549(4)
C11 C12 1.559(5)
C12 C16 1.541(4)
C13 C14 1.535(5)
C14 C15 1.516(5)
C16 C17 1.538(5)
C17 C18 1.526(5)
C19 C21 1.540(5)
C19 C20 1.543(5)
C22 C24 1.538(5)
C22 C23 1.548(5)
C25 C26 1.387(5)
C25 C34 1.440(5)
C26 C27 1.413(5)
C27 C28 1.370(5)
C28 C29 1.409(5)
C29 C30 1.430(5)
C29 C34 1.441(5)
C30 C31 1.357(6)
C31 C32 1.409(5)
C32 C33 1.381(5)
C33 C34 1.445(5)
C33 C35 1.519(5)
C35 C37 1.551(5)
C35 C36 1.559(5)
C36 C40 1.554(4)
C37 C38 1.535(5)
C38 C39 1.525(5)
C40 C41 1.521(4)
C41 C42 1.525(5)
C43 C45 1.534(5)
C43 C44 1.537(5)
C46 C48 1.534(5)
C46 C47 1.544(5)
